data_2200257
loop_
_publ_author_name
' C\'isa\<rov\'a, Ivana'
'Sk\'ala, Roman'
'Ondru\<s, Petr'
'Dr\'abek, Milan'

_publ_section_title
;
Trigonal Na~4~[UO~2~(CO~3~)~3~]
;
_journal_name_full 'Acta Crystallographica, Section E'
_journal_page_first i32
_journal_page_last i34
_journal_paper_doi 10.1107/S1600536801005992
_journal_volume 57
_journal_year 2001
_chemical_formula_iupac 'Na4 [U O2 (C O3)3]'
_chemical_formula_moiety '4Na 1+, C O11 U1 1-'
_chemical_formula_sum 'C3 Na4 O11 U'
_chemical_formula_weight 542.02
_space_group_IT_number 165
_symmetry_cell_setting trigonal
_symmetry_space_group_name_Hall '-P 3 2"c'
_symmetry_space_group_name_H-M 'P -3 c 1'
_cell_angle_alpha 90.00
_cell_angle_beta 90.00
_cell_angle_gamma 120.00
_cell_formula_units_Z 4
_cell_length_a 9.3380(2)
_cell_length_b 9.3380(2)
_cell_length_c 12.8170(3)
_cell_measurement_temperature 293(2)
_cell_volume 967.89(4)
_diffrn_ambient_temperature 293(2)
_exptl_crystal_density_diffrn 3.720
_cod_database_code 2200257

loop_
_symmetry_equiv_pos_as_xyz
'x, y, z'
'-y, x-y, z'
'-x+y, -x, z'
'x-y, -y, -z+1/2'
'-x, -x+y, -z+1/2'
'y, x, -z+1/2'
'-x, -y, -z'
'y, -x+y, -z'
'x-y, x, -z'
'-x+y, y, z-1/2'
'x, x-y, z-1/2'
'-y, -x, z-1/2'

loop_
_atom_site_label
_atom_site_fract_x
_atom_site_fract_y
_atom_site_fract_z
_atom_site_U_iso_or_equiv
_atom_site_adp_type
_atom_site_calc_flag
_atom_site_refinement_flags
_atom_site_occupancy
_atom_site_disorder_assembly
_atom_site_disorder_group
_atom_site_type_symbol
U1 .3333 .6667 .130224(17) .01212(18) Uani d S 1 . . U
Na1 .0000 .0000 .0000 .0221(12) Uani d S 1 . . Na
Na2 .0000 .0000 .2500 .0229(12) Uani d S 1 . . Na
Na3 -.1233(3) .5688(2) .12367(17) .0295(5) Uani d . 1 . . Na
C1 .0741(6) .3279(5) .1280(3) .0171(9) Uani d . 1 . . C
O11 .0462(5) .4509(4) .1186(3) .0274(8) Uani d . 1 . . O
O12 .2299(5) .3771(5) .1436(3) .0283(8) Uani d . 1 . . O
O13 -.0358(4) .1805(4) .1219(3) .0235(8) Uani d . 1 . . O
O1 .3333 .6667 .2714(6) .0228(15) Uani d S 1 . . O
O2 .3333 .6667 -.0110(6) .0214(15) Uani d S 1 . . O

loop_
_atom_site_aniso_label
_atom_site_aniso_U_11
_atom_site_aniso_U_22
_atom_site_aniso_U_33
_atom_site_aniso_U_12
_atom_site_aniso_U_13
_atom_site_aniso_U_23
U1 .0117(3) .011 .0136(2) .005 .000 .000
Na1 .021(2) .021 .024(3) .010 .000 .000
Na2 .025(3) .023 .020(3) .012 .000 .000
Na3 .0174(10) .0182(10) .0522(13) .0085(9) -.0029(9) .0014(9)
C1 .014(2) .014(2) .021(2) .0051(18) .0039(17) .0022(17)
O11 .0211(18) .0138(17) .048(2) .0092(14) .0001(16) .0017(15)
O12 .0125(16) .0139(17) .057(2) .0058(14) .0012(16) .0022(17)
O13 .0149(17) .0122(16) .040(2) .0042(14) .0005(14) -.0015(14)
O1 .023(3) .025 .022(3) .012 .000 .000
O2 .026(4) .024 .013(3) .012 .000 .000

loop_
_geom_bond_atom_site_label_1
_geom_bond_atom_site_label_2
_geom_bond_site_symmetry_2
_geom_bond_distance
_geom_bond_publ_flag
U1 O1 . 1.809(8) yes
U1 O2 . 1.810(7) yes
U1 O12 . 2.379(4) yes
U1 O12 3_565 2.380(4) ?
U1 O12 2_665 2.380(4) ?
U1 O11 3_565 2.422(4) ?
U1 O11 . 2.422(4) yes
U1 O11 2_665 2.422(4) ?
U1 C1 3_565 2.865(4) ?
U1 C1 . 2.865(4) ?
U1 C1 2_665 2.865(4) ?
U1 Na3 5 3.784(2) ?
Na1 O13 9 2.440(3) ?
Na1 O13 8 2.440(3) ?
Na1 O13 . 2.440(3) yes
Na1 O13 7 2.440(3) ?
Na1 O13 2 2.440(3) ?
Na1 O13 3 2.440(3) ?
Na1 Na2 7 3.2042 ?
Na1 Na2 . 3.2043 ?
Na1 Na3 8_445 3.926(2) ?
Na1 Na3 7_565 3.926(2) ?
Na1 Na3 3_455 3.926(2) ?
Na1 Na3 2_665 3.926(2) ?
Na2 O13 2 2.492(4) ?
Na2 O13 3 2.492(4) ?
Na2 O13 4 2.492(4) ?
Na2 O13 5 2.492(4) ?
Na2 O13 6 2.492(4) ?
Na2 O13 . 2.492(4) yes
Na2 Na1 4 3.2043 ?
Na2 Na3 3_455 3.940(2) ?
Na2 Na3 1_545 3.940(2) ?
Na2 Na3 6_455 3.940(2) ?
Na2 Na3 2_665 3.940(2) ?
Na3 O12 3_565 2.287(4) yes
Na3 O13 2_565 2.320(4) yes
Na3 O11 . 2.338(4) yes
Na3 O1 4_565 2.486(5) yes
Na3 O2 7_565 2.541(5) yes
Na3 C1 2_565 3.092(5) ?
Na3 Na3 2_565 3.620(4) ?
Na3 Na3 3_455 3.620(4) ?
Na3 U1 4_565 3.784(2) ?
Na3 Na3 5 3.803(4) ?
Na3 U1 7_565 3.868(2) ?
C1 O13 . 1.242(5) yes
C1 O12 . 1.303(7) yes
C1 O11 . 1.304(6) yes
C1 Na3 3_455 3.092(5) ?
O12 Na3 2_665 2.287(4) ?
O13 Na3 3_455 2.320(4) ?
O1 Na3 5 2.486(5) ?
O1 Na3 6_565 2.486(5) ?
O1 Na3 4_665 2.486(5) ?
O2 Na3 7_565 2.541(5) ?
O2 Na3 9_665 2.541(5) ?
O2 Na3 8 2.541(5) ?
